data_2208514
loop_
_publ_author_name
'Tsonko Kolev'
'Emiliya Cherneva'
'Michael Spiteller'
'William S. Sheldrick'
'Heike Mayer-Figge'

_publ_section_title
;
 <small>L</small>-Methioninamide ester amide of squaric acid diethyl
 ester
;
_journal_coeditor_code BT2021
_journal_issue 4
_journal_name_full 'Acta Crystallographica Section E'
_journal_page_first o1390
_journal_page_last o1392
_journal_paper_doi 10.1107/S1600536806008440
_journal_volume 62
_journal_year 2006
_chemical_formula_iupac 'C11 H16 N2 O4 S'
_chemical_formula_moiety 'C11 H16 N2 O4 S'
_chemical_formula_sum 'C11 H16 N2 O4 S'
_chemical_formula_weight 272.32
_chemical_name_systematic
;
2-(2-ethoxy-3,4-dioxocyclobutenylamino)-2-[2-(methylsulfanyl)ethyl]acetamide
;
_space_group_IT_number 4
_symmetry_cell_setting monoclinic
_symmetry_space_group_name_Hall 'P 2yb'
_symmetry_space_group_name_H-M 'P 1 21 1'
_atom_sites_solution_hydrogens geom
_atom_sites_solution_primary direct
_atom_sites_solution_secondary difmap
_audit_creation_method SHELXL-97
_cell_angle_alpha 90.00
_cell_angle_beta 103.355(7)
_cell_angle_gamma 90.00
_cell_formula_units_Z 2
_cell_length_a 9.5810(11)
_cell_length_b 7.3961(12)
_cell_length_c 9.9354(13)
_cell_measurement_reflns_used 25
_cell_measurement_temperature 294(2)
_cell_measurement_theta_max 15.05
_cell_measurement_theta_min 7.25
_cell_volume 685.00(16)
_computing_cell_refinement 'R3m/V User's Guide'
_computing_data_collection 'R3m/V User's Guide (Siemens, 1989)'
_computing_data_reduction 'XDISK (Siemens, 1989)'
_computing_molecular_graphics 'SHELXTL-Plus (Sheldrick, 1995)'
_computing_publication_material SHELXL97
_computing_structure_refinement 'SHELXL97 (Sheldrick, 1997)'
_computing_structure_solution 'SHELXS97 (Sheldrick, 1997)'
_diffrn_ambient_temperature 294(2)
_diffrn_measured_fraction_theta_full 0.986
_diffrn_measured_fraction_theta_max 0.986
_diffrn_measurement_device_type 'Siemens P4 four-circle'
_diffrn_measurement_method \w
_diffrn_radiation_monochromator graphite
_diffrn_radiation_source 'fine-focus sealed tube'
_diffrn_radiation_type MoK\a
_diffrn_radiation_wavelength 0.71073
_diffrn_reflns_av_R_equivalents 0.0262
_diffrn_reflns_av_sigmaI/netI 0.0343
_diffrn_reflns_limit_h_max 11
_diffrn_reflns_limit_h_min -1
_diffrn_reflns_limit_k_max 8
_diffrn_reflns_limit_k_min -1
_diffrn_reflns_limit_l_max 11
_diffrn_reflns_limit_l_min -11
_diffrn_reflns_number 1754
_diffrn_reflns_theta_full 25.0
_diffrn_reflns_theta_max 25.0
_diffrn_reflns_theta_min 2.11
_diffrn_standards_decay_% 1
_diffrn_standards_interval_count 100
_diffrn_standards_number 3
_exptl_absorpt_coefficient_mu 0.245
_exptl_absorpt_correction_T_max 0.948325
_exptl_absorpt_correction_T_min 0.873015
_exptl_absorpt_correction_type psi-scan
_exptl_absorpt_process_details '(XPREP in SHELXTL-Plus; Sheldrick, 1995)'
_exptl_crystal_colour colourless
_exptl_crystal_density_diffrn 1.320
_exptl_crystal_density_method 'not measured'
_exptl_crystal_description prism
_exptl_crystal_F_000 288
_exptl_crystal_size_max 0.55
_exptl_crystal_size_mid 0.48
_exptl_crystal_size_min 0.22
_refine_diff_density_max 0.221
_refine_diff_density_min -0.170
_refine_ls_abs_structure_details 'Flack (1983), 204 Friedel pairs'
_refine_ls_abs_structure_Flack 0.05(19)
_refine_ls_extinction_coef 0.09(2)
_refine_ls_extinction_expression Fc^*^=kFc[1+0.001xFc^2^\l^3^/sin(2\q)]^-1/4^
_refine_ls_extinction_method SHELXL97
_refine_ls_goodness_of_fit_ref 1.052
_refine_ls_hydrogen_treatment constr
_refine_ls_matrix_type full
_refine_ls_number_parameters 166
_refine_ls_number_reflns 1487
_refine_ls_number_restraints 1
_refine_ls_restrained_S_all 1.052
_refine_ls_R_factor_all 0.0563
_refine_ls_R_factor_gt 0.0473
_refine_ls_shift/su_max 0.009
_refine_ls_shift/su_mean 0.001
_refine_ls_structure_factor_coef Fsqd
_refine_ls_weighting_details 'calc w=1/[\s^2^(Fo^2^)+(0.0523P)^2^+0.2827P] where P=(Fo^2^+2Fc^2^)/3'
_refine_ls_weighting_scheme calc
_refine_ls_wR_factor_gt 0.1154
_refine_ls_wR_factor_ref 0.1223
_reflns_number_gt 1294
_reflns_number_total 1487
_reflns_threshold_expression I>2\s(I)
_cod_data_source_file bt2021.cif
_cod_data_source_block I
_cod_depositor_comments
;
The following automatic conversions were performed:
'_symmetry_cell_setting' value 'Monoclinic' changed to 'monoclinic'
according to '/home/saulius/struct/CIF-dictionaries/cif_core.dic'
dictionary named 'cif_core.dic' version 2.4.1 from 2010-06-29.

Automatic conversion script
Id: cif_fix_enum 1527 2010-12-29 10:47:43Z saulius 

The following automatic conversions were performed:

'_symmetry_cell_setting' value 'Monoclinic' changed to 'monoclinic'
according to /home/saulius/struct/CIF-dictionaries/cif_core.dic
dictionary named 'cif_core.dic' version 2.4.1 from 2010-06-29.

Automatic conversion script
Id: cif_fix_values 1715 2011-07-08 13:25:40Z adriana 
;
_cod_original_sg_symbol_H-M 'P 21'
_cod_database_code 2208514
_cod_database_fobs_code 2208514

loop_
_symmetry_equiv_pos_as_xyz
'x, y, z'
'-x, y+1/2, -z'

loop_
_atom_site_type_symbol
_atom_site_label
_atom_site_fract_x
_atom_site_fract_y
_atom_site_fract_z
_atom_site_U_iso_or_equiv
_atom_site_adp_type
_atom_site_calc_flag
_atom_site_refinement_flags
_atom_site_occupancy
S S5 0.97550(17) 0.8273(3) 0.3709(2) 0.1172(8) Uani d . 1
N N1 0.4899(3) 0.6818(5) 0.2881(3) 0.0478(7) Uani d . 1
H H1 0.4851 0.7415 0.3612 0.057 Uiso calc R 1
C C2 0.5937(4) 0.5346(5) 0.3005(3) 0.0434(8) Uani d . 1
H H2 0.5958 0.4910 0.2078 0.052 Uiso calc R 1
C C3 0.5512(4) 0.3810(5) 0.3826(3) 0.0458(8) Uani d . 1
O O3 0.4984(3) 0.4123(4) 0.4823(2) 0.0607(7) Uani d . 1
N N3 0.5765(4) 0.2159(5) 0.3471(4) 0.0711(11) Uani d . 1
H H31 0.5563 0.1257 0.3938 0.085 Uiso calc R 1
H H32 0.6134 0.1977 0.2772 0.085 Uiso calc R 1
C C4 0.7446(4) 0.6025(7) 0.3733(4) 0.0578(10) Uani d . 1
H H41 0.7423 0.6472 0.4646 0.069 Uiso calc R 1
H H42 0.8115 0.5021 0.3850 0.069 Uiso calc R 1
C C5 0.7972(5) 0.7507(7) 0.2933(5) 0.0777(13) Uani d . 1
H H51 0.7319 0.8525 0.2849 0.093 Uiso calc R 1
H H52 0.7950 0.7072 0.2007 0.093 Uiso calc R 1
C C6 1.0783(5) 0.6383(12) 0.3374(7) 0.112(2) Uani d . 1
H H61 1.0560 0.6137 0.2399 0.168 Uiso calc R 1
H H62 1.0556 0.5344 0.3861 0.168 Uiso calc R 1
H H63 1.1787 0.6653 0.3681 0.168 Uiso calc R 1
C C11 0.4032(3) 0.7270(5) 0.1696(3) 0.0467(9) Uani d . 1
C C21 0.2954(4) 0.8570(6) 0.1321(4) 0.0550(10) Uani d . 1
O O21 0.2525(3) 0.9785(5) 0.2109(3) 0.0745(9) Uani d . 1
C C22 0.1421(6) 1.1085(8) 0.1421(7) 0.1005(19) Uani d . 1
H H221 0.0914 1.0600 0.0536 0.121 Uiso calc R 1
H H222 0.0732 1.1268 0.1986 0.121 Uiso calc R 1
C C23 0.2061(7) 1.2776(9) 0.1213(8) 0.115(2) Uani d . 1
H H231 0.2864 1.2568 0.0807 0.173 Uiso calc R 1
H H232 0.2382 1.3378 0.2085 0.173 Uiso calc R 1
H H233 0.1368 1.3517 0.0605 0.173 Uiso calc R 1
C C31 0.2645(4) 0.8066(7) -0.0141(4) 0.0701(13) Uani d . 1
O O31 0.1840(4) 0.8543(7) -0.1222(3) 0.1074(15) Uani d . 1
C C41 0.3823(4) 0.6687(7) 0.0247(3) 0.0617(12) Uani d . 1
O O41 0.4388(3) 0.5639(6) -0.0381(3) 0.0878(12) Uani d . 1

loop_
_atom_site_aniso_label
_atom_site_aniso_U_11
_atom_site_aniso_U_22
_atom_site_aniso_U_33
_atom_site_aniso_U_12
_atom_site_aniso_U_13
_atom_site_aniso_U_23
S5 0.0940(10) 0.1169(15) 0.1514(15) -0.0515(10) 0.0500(10) -0.0496(12)
N1 0.0562(15) 0.0503(18) 0.0375(13) 0.0118(15) 0.0123(12) 0.0060(14)
C2 0.0462(17) 0.048(2) 0.0376(15) 0.0071(16) 0.0139(13) 0.0048(16)
C3 0.0493(18) 0.048(2) 0.0403(16) 0.0008(18) 0.0116(14) 0.0011(17)
O3 0.0907(17) 0.0498(16) 0.0515(14) -0.0026(16) 0.0370(13) -0.0001(13)
N3 0.114(3) 0.048(2) 0.0649(19) 0.015(2) 0.049(2) 0.0120(18)
C4 0.0516(19) 0.067(3) 0.0562(19) -0.003(2) 0.0145(16) 0.0048(19)
C5 0.070(3) 0.065(3) 0.102(3) -0.006(3) 0.028(2) 0.010(3)
C6 0.066(3) 0.138(6) 0.141(5) -0.006(4) 0.042(3) 0.018(5)
C11 0.0445(16) 0.049(2) 0.0477(17) -0.0024(17) 0.0137(14) 0.0127(17)
C21 0.0488(19) 0.053(2) 0.062(2) -0.0034(19) 0.0091(16) 0.022(2)
O21 0.0693(18) 0.0584(19) 0.092(2) 0.0153(16) 0.0104(15) 0.0126(18)
C22 0.065(3) 0.069(3) 0.159(5) 0.023(3) 0.008(3) 0.030(4)
C23 0.110(4) 0.074(4) 0.143(5) 0.023(4) -0.007(4) 0.016(4)
C31 0.057(2) 0.082(3) 0.065(2) -0.018(2) 0.0002(19) 0.030(2)
O31 0.096(2) 0.128(4) 0.0764(19) -0.015(3) -0.0248(17) 0.048(2)
C41 0.060(2) 0.083(3) 0.0428(19) -0.013(2) 0.0125(17) 0.009(2)
O41 0.088(2) 0.126(3) 0.0520(15) 0.001(2) 0.0207(14) -0.014(2)

loop_
_atom_type_symbol
_atom_type_description
_atom_type_scat_dispersion_real
_atom_type_scat_dispersion_imag
_atom_type_scat_source
C C 0.0033 0.0016 'International Tables Vol C Tables 4.2.6.8 and 6.1.1.4'
H H 0.0000 0.0000 'International Tables Vol C Tables 4.2.6.8 and 6.1.1.4'
N N 0.0061 0.0033 'International Tables Vol C Tables 4.2.6.8 and 6.1.1.4'
O O 0.0106 0.0060 'International Tables Vol C Tables 4.2.6.8 and 6.1.1.4'
S S 0.1246 0.1234 'International Tables Vol C Tables 4.2.6.8 and 6.1.1.4'

loop_
_geom_angle_atom_site_label_1
_geom_angle_atom_site_label_2
_geom_angle_atom_site_label_3
_geom_angle
C6 S5 C5 100.6(3)
C11 N1 C2 122.7(3)
C11 N1 H1 118.6
C2 N1 H1 118.6
N1 C2 C3 110.1(3)
N1 C2 C4 110.0(3)
C3 C2 C4 109.4(3)
N1 C2 H2 109.1
C3 C2 H2 109.1
C4 C2 H2 109.1
O3 C3 N3 121.8(3)
O3 C3 C2 120.3(3)
N3 C3 C2 117.8(3)
C3 N3 H31 120.0
C3 N3 H32 120.0
H31 N3 H32 120.0
C5 C4 C2 112.4(3)
C5 C4 H41 109.1
C2 C4 H41 109.1
C5 C4 H42 109.1
C2 C4 H42 109.1
H41 C4 H42 107.9
C4 C5 S5 113.8(3)
C4 C5 H51 108.8
S5 C5 H51 108.8
C4 C5 H52 108.8
S5 C5 H52 108.8
H51 C5 H52 107.7
S5 C6 H61 109.5
S5 C6 H62 109.5
H61 C6 H62 109.5
S5 C6 H63 109.5
H61 C6 H63 109.5
H62 C6 H63 109.5
N1 C11 C21 133.4(3)
N1 C11 C41 135.6(4)
C21 C11 C41 90.9(3)
O21 C21 C11 128.6(3)
O21 C21 C31 138.1(4)
C11 C21 C31 93.3(4)
C21 O21 C22 117.3(4)
C23 C22 O21 110.6(5)
C23 C22 H221 109.5
O21 C22 H221 109.5
C23 C22 H222 109.5
O21 C22 H222 109.5
H221 C22 H222 108.1
C22 C23 H231 109.5
C22 C23 H232 109.5
H231 C23 H232 109.5
C22 C23 H233 109.5
H231 C23 H233 109.5
H232 C23 H233 109.5
O31 C31 C21 137.9(5)
O31 C31 C41 134.9(5)
C21 C31 C41 87.2(3)
O41 C41 C11 136.3(4)
O41 C41 C31 135.0(4)
C11 C41 C31 88.6(4)

loop_
_geom_bond_atom_site_label_1
_geom_bond_atom_site_label_2
_geom_bond_distance
S5 C6 1.785(8)
S5 C5 1.796(5)
N1 C11 1.317(4)
N1 C2 1.461(5)
N1 H1 0.8600
C2 C3 1.508(5)
C2 C4 1.544(5)
C2 H2 0.9800
C3 O3 1.233(4)
C3 N3 1.309(5)
N3 H31 0.8600
N3 H32 0.8600
C4 C5 1.508(6)
C4 H41 0.9700
C4 H42 0.9700
C5 H51 0.9700
C5 H52 0.9700
C6 H61 0.9600
C6 H62 0.9600
C6 H63 0.9600
C11 C21 1.397(5)
C11 C41 1.472(5)
C21 O21 1.318(5)
C21 C31 1.462(6)
O21 C22 1.475(6)
C22 C23 1.428(9)
C22 H221 0.9700
C22 H222 0.9700
C23 H231 0.9600
C23 H232 0.9600
C23 H233 0.9600
C31 O31 1.221(5)
C31 C41 1.504(7)
C41 O41 1.200(6)

loop_
_geom_hbond_atom_site_label_D
_geom_hbond_atom_site_label_H
_geom_hbond_atom_site_label_A
_geom_hbond_site_symmetry_A
_geom_hbond_distance_DH
_geom_hbond_distance_HA
_geom_hbond_distance_DA
_geom_hbond_angle_DHA
_geom_hbond_publ_flag
N1 H1 O3 2_656 0.86 1.98 2.829(4) 168.5 y
N3 H31 O3 2_646 0.86 2.14 2.999(4) 176.6 y
N3 H32 O41 2_645 0.86 2.51 3.241(5) 142.7 y

loop_
_cod_related_entry_id
_cod_related_entry_database
_cod_related_entry_code
1 ChemSpider 21179571
